data_4329669
loop_
_publ_author_name
'Ya-Qian Lan'
'Hai-Long Jiang'
'Shun-Li Li'
'Qiang Xu'

_publ_section_title
;
 Solvent-Induced Controllable Synthesis, Single-Crystal to Single-Crystal
 Transformation and Encapsulation of Alq3 for Modulated Luminescence in
 (4,8)-Connected Metal-Organic Frameworks
;
_journal_name_full 'Inorganic Chemistry'
_journal_page_first 7484
_journal_page_last 7491
_journal_paper_doi 10.1021/ic202635a
_journal_volume 51
_journal_year 2012
_chemical_formula_sum 'C98 H102 N4 O50 Zn9'
_chemical_formula_weight 2724.17
_chemical_name_systematic
;
 ?
;
_space_group_IT_number 33
_symmetry_cell_setting orthorhombic
_symmetry_space_group_name_Hall 'P 2c -2n'
_symmetry_space_group_name_H-M 'P n a 21'
_atom_sites_solution_hydrogens geom
_atom_sites_solution_primary direct
_atom_sites_solution_secondary difmap
_audit_creation_method SHELXL-97
_cell_angle_alpha 90.00
_cell_angle_beta 90.00
_cell_angle_gamma 90.00
_cell_formula_units_Z 4
_cell_length_a 30.4640(13)
_cell_length_b 31.0040(13)
_cell_length_c 18.9020(8)
_cell_measurement_temperature 293(2)
_cell_measurement_theta_max 24.86
_cell_measurement_theta_min 0.94
_cell_volume 17853.0(13)
_computing_cell_refinement SMART
_computing_data_collection 'SMART (Bruker, 1997)'
_computing_data_reduction 'SAINT (Bruker, 1999)'
_computing_molecular_graphics 'Diamond (Brandenburg and Putz, 2008)'
_computing_publication_material SHELXL-97
_computing_structure_refinement 'SHELXL-97 (Sheldrick, 2008)'
_computing_structure_solution 'SHELXS-97(Sheldrick, 2008)'
_diffrn_ambient_temperature 293(2)
_diffrn_measured_fraction_theta_full 0.996
_diffrn_measured_fraction_theta_max 0.996
_diffrn_measurement_device_type 'Bruker APEX CCD area-detector'
_diffrn_measurement_method '\w scans'
_diffrn_radiation_monochromator graphite
_diffrn_radiation_source 'fine-focus sealed tube'
_diffrn_radiation_type MoK\a
_diffrn_radiation_wavelength 0.71069
_diffrn_reflns_av_R_equivalents 0.0849
_diffrn_reflns_av_sigmaI/netI 0.1187
_diffrn_reflns_limit_h_max 26
_diffrn_reflns_limit_h_min -35
_diffrn_reflns_limit_k_max 35
_diffrn_reflns_limit_k_min -36
_diffrn_reflns_limit_l_max 22
_diffrn_reflns_limit_l_min -22
_diffrn_reflns_number 87800
_diffrn_reflns_theta_full 24.86
_diffrn_reflns_theta_max 24.86
_diffrn_reflns_theta_min 0.94
_diffrn_standards_decay_% 0
_diffrn_standards_interval_count 0
_diffrn_standards_interval_time 0
_diffrn_standards_number 0
_exptl_absorpt_coefficient_mu 1.246
_exptl_absorpt_correction_T_max 0.742
_exptl_absorpt_correction_T_min 0.678
_exptl_absorpt_correction_type multi-scan
_exptl_absorpt_process_details 'SADABS (Sheldrick, 1996)'
_exptl_crystal_colour colorless
_exptl_crystal_density_diffrn 1.014
_exptl_crystal_description block
_exptl_crystal_F_000 5552
_exptl_crystal_size_max 0.32
_exptl_crystal_size_mid 0.29
_exptl_crystal_size_min 0.24
_platon_squeeze_details ' ?'
_refine_diff_density_max 0.825
_refine_diff_density_min -0.721
_refine_diff_density_rms 0.082
_refine_ls_abs_structure_details 'Flack H D (1983), Acta Cryst. A39, 876-881'
_refine_ls_abs_structure_Flack 0.00
_refine_ls_extinction_method none
_refine_ls_goodness_of_fit_ref 0.943
_refine_ls_hydrogen_treatment constr
_refine_ls_matrix_type full
_refine_ls_number_parameters 690
_refine_ls_number_reflns 30607
_refine_ls_number_restraints 24
_refine_ls_restrained_S_all 0.943
_refine_ls_R_factor_all 0.1080
_refine_ls_R_factor_gt 0.0645
_refine_ls_shift/su_max 0.002
_refine_ls_shift/su_mean 0.000
_refine_ls_structure_factor_coef Fsqd
_refine_ls_weighting_details 'calc w=1/[\s^2^(Fo^2^)+(0.0700P)^2^+0.0000P] where P=(Fo^2^+2Fc^2^)/3'
_refine_ls_weighting_scheme calc
_refine_ls_wR_factor_gt 0.1402
_refine_ls_wR_factor_ref 0.1528
_reflns_number_gt 17191
_reflns_number_total 30607
_reflns_threshold_expression >2sigma(I)
_cod_data_source_file ic202635a_si_002_7.cif
_cod_data_source_block 3
_cod_original_sg_symbol_Hall 'P 2c -2n '
_cod_original_sg_symbol_H-M 'P n a 21 '
_cod_database_code 4329669

loop_
_symmetry_equiv_pos_as_xyz
'x, y, z'
'-x, -y, z+1/2'
'-x+1/2, y+1/2, z+1/2'
'x+1/2, -y+1/2, z'

loop_
_atom_site_label
_atom_site_type_symbol
_atom_site_fract_x
_atom_site_fract_y
_atom_site_fract_z
_atom_site_U_iso_or_equiv
_atom_site_adp_type
_atom_site_occupancy
_atom_site_symmetry_multiplicity
_atom_site_calc_flag
_atom_site_refinement_flags
Zn1 Zn 0.96885(3) 0.47720(3) 0.22828(4) 0.0348(2) Uani 1 1 d .
Zn2 Zn 1.05412(2) 0.49339(2) 0.15056(4) 0.0341(2) Uani 1 1 d .
Zn3 Zn 0.50016(3) 0.53979(3) 0.25521(5) 0.0392(2) Uani 1 1 d .
Zn4 Zn 0.79933(3) 0.73712(3) 0.15261(5) 0.0467(2) Uani 1 1 d .
Zn5 Zn 0.50388(3) 0.45532(2) 0.17488(4) 0.0354(2) Uani 1 1 d .
Zn6 Zn 0.79423(3) 0.64294(3) 0.24682(5) 0.0524(3) Uani 1 1 d .
Zn7 Zn 1.20856(4) 0.21500(3) 0.19932(6) 0.0632(3) Uani 1 1 d .
Zn8 Zn 0.75594(3) 0.68045(3) -0.32870(5) 0.0498(2) Uani 1 1 d .
Zn9 Zn 0.70570(3) 0.67847(4) 0.16641(6) 0.0734(3) Uani 1 1 d .
C1 C 0.4922(2) 0.5382(3) 0.0976(4) 0.043(2) Uiso 1 1 d .
C2 C 0.5828(3) 0.5114(3) -0.2649(4) 0.052(2) Uiso 1 1 d .
C3 C 0.5126(3) 0.4561(3) 0.3300(4) 0.046(2) Uiso 1 1 d .
C4 C 0.4930(2) 0.5633(2) 0.0302(4) 0.0379(19) Uiso 1 1 d .
C5 C 0.4973(2) 0.6073(2) 0.0329(4) 0.045(2) Uiso 1 1 d .
H5 H 0.4995 0.6214 0.0762 0.054 Uiso 1 1 calc R
C6 C 0.4985(2) 0.6302(2) -0.0299(4) 0.0462(19) Uiso 1 1 d .
C7 C 0.4971(2) 0.6104(3) -0.0971(4) 0.050(2) Uiso 1 1 d .
H7 H 0.5013 0.6263 -0.1383 0.060 Uiso 1 1 calc R
C8 C 0.5108(2) 0.4337(2) 0.4005(4) 0.0377(19) Uiso 1 1 d .
C9 C 0.4894(2) 0.5416(3) -0.0355(4) 0.049(2) Uiso 1 1 d .
H9 H 0.4873 0.5117 -0.0370 0.059 Uiso 1 1 calc R
C10 C 0.9923(3) 0.2012(2) 0.4127(4) 0.045(2) Uiso 1 1 d .
H10A H 0.9723 0.1898 0.3775 0.054 Uiso 1 1 calc R
H10B H 1.0216 0.2018 0.3927 0.054 Uiso 1 1 calc R
C11 C 0.9780(2) 0.2474(2) 0.4356(4) 0.0413(19) Uiso 1 1 d .
C12 C 0.9801(3) 0.2752(3) 0.3712(4) 0.050(2) Uiso 1 1 d .
H12A H 0.9575 0.2672 0.3376 0.060 Uiso 1 1 calc R
H12B H 0.9765 0.3053 0.3836 0.060 Uiso 1 1 calc R
C13 C 0.9892(3) 0.7361(2) -0.0061(4) 0.054(2) Uiso 1 1 d .
H13A H 0.9887 0.7557 0.0339 0.064 Uiso 1 1 calc R
H13B H 0.9597 0.7338 -0.0251 0.064 Uiso 1 1 calc R
C14 C 0.9806(3) 0.6727(3) 0.0650(4) 0.051(2) Uiso 1 1 d .
C15 C 0.9976(3) 0.6323(3) 0.0857(4) 0.056(2) Uiso 1 1 d .
H15 H 1.0246 0.6231 0.0683 0.067 Uiso 1 1 calc R
C16 C 0.9739(3) 0.6057(2) 0.1326(4) 0.049(2) Uiso 1 1 d .
C17 C 0.9348(2) 0.6207(2) 0.1591(4) 0.0460(19) Uiso 1 1 d .
H17 H 0.9194 0.6039 0.1914 0.055 Uiso 1 1 calc R
C18 C 0.9178(2) 0.6607(2) 0.1386(4) 0.047(2) Uiso 1 1 d .
C19 C 0.9395(3) 0.6867(3) 0.0925(4) 0.056(2) Uiso 1 1 d .
H19 H 0.9277 0.7132 0.0791 0.068 Uiso 1 1 calc R
C20 C 0.8752(2) 0.6753(2) 0.1659(4) 0.048(2) Uiso 1 1 d .
C21 C 1.0438(3) 0.2968(3) 0.2929(5) 0.059(2) Uiso 1 1 d .
C22 C 1.0814(3) 0.2807(3) 0.2657(5) 0.070(3) Uiso 1 1 d .
H22 H 1.0904 0.2527 0.2758 0.084 Uiso 1 1 calc R
C23 C 1.1050(2) 0.3063(2) 0.2240(4) 0.047(2) Uiso 1 1 d .
C24 C 1.0904(3) 0.3467(3) 0.2078(4) 0.050(2) Uiso 1 1 d .
H24 H 1.1072 0.3643 0.1786 0.061 Uiso 1 1 calc R
C25 C 1.0512(2) 0.3618(2) 0.2338(4) 0.048(2) Uiso 1 1 d .
C26 C 1.0263(3) 0.3355(3) 0.2751(4) 0.054(2) Uiso 1 1 d .
H26 H 0.9986 0.3437 0.2905 0.064 Uiso 1 1 calc R
C27 C 1.1497(3) 0.2915(3) 0.1982(5) 0.071(3) Uiso 1 1 d .
C28 C 1.0348(3) 0.4071(3) 0.2148(4) 0.055(2) Uiso 1 1 d .
C29 C 0.9729(3) 0.4684(3) 0.0714(5) 0.053(2) Uiso 1 1 d .
C30 C 0.9944(3) 0.5638(2) 0.1552(4) 0.050(2) Uiso 1 1 d .
C31 C 1.0443(3) 0.5086(2) 0.3091(4) 0.043(2) Uiso 1 1 d .
C32 C 1.0637(2) 0.5214(2) 0.3795(4) 0.0385(18) Uiso 1 1 d .
C33 C 1.0367(3) 0.5220(2) 0.4388(4) 0.045(2) Uiso 1 1 d .
H33 H 1.0072 0.5149 0.4351 0.054 Uiso 1 1 calc R
C34 C 0.9448(3) 0.4661(2) 0.0057(4) 0.043(2) Uiso 1 1 d .
C35 C 0.9006(3) 0.4537(3) 0.0096(4) 0.054(2) Uiso 1 1 d .
H35 H 0.8888 0.4445 0.0524 0.064 Uiso 1 1 calc R
C36 C 0.8746(2) 0.4552(2) -0.0500(4) 0.0364(18) Uiso 1 1 d .
C37 C 1.1089(2) 0.5327(2) 0.3863(4) 0.043(2) Uiso 1 1 d .
H37 H 1.1271 0.5319 0.3469 0.052 Uiso 1 1 calc R
C38 C 0.7979(2) 0.4524(2) -0.0902(4) 0.0365(18) Uiso 1 1 d .
H38A H 0.8010 0.4340 -0.1314 0.044 Uiso 1 1 calc R
H38B H 0.8008 0.4822 -0.1052 0.044 Uiso 1 1 calc R
C39 C 0.7538(2) 0.4454(2) -0.0558(4) 0.0346(18) Uiso 1 1 d .
C40 C 0.7161(2) 0.4555(2) -0.1126(4) 0.0393(19) Uiso 1 1 d .
H40A H 0.7161 0.4339 -0.1498 0.047 Uiso 1 1 calc R
H40B H 0.6875 0.4556 -0.0900 0.047 Uiso 1 1 calc R
C41 C 0.7489(2) 0.4757(2) 0.0064(4) 0.0391(19) Uiso 1 1 d .
H41A H 0.7716 0.4699 0.0410 0.047 Uiso 1 1 calc R
H41B H 0.7519 0.5053 -0.0095 0.047 Uiso 1 1 calc R
C42 C 0.6934(3) 0.4955(2) 0.0957(4) 0.045(2) Uiso 1 1 d .
C43 C 0.6519(3) 0.4903(3) 0.1205(4) 0.048(2) Uiso 1 1 d .
H43 H 0.6349 0.4684 0.1010 0.058 Uiso 1 1 calc R
C44 C 0.6332(2) 0.5155(2) 0.1730(4) 0.0412(18) Uiso 1 1 d .
C45 C 0.6585(2) 0.5477(2) 0.2021(4) 0.051(2) Uiso 1 1 d .
H45 H 0.6465 0.5661 0.2359 0.061 Uiso 1 1 calc R
C46 C 0.7036(2) 0.5528(2) 0.1801(4) 0.048(2) Uiso 1 1 d .
C47 C 0.7210(3) 0.5257(2) 0.1281(4) 0.051(2) Uiso 1 1 d .
H47 H 0.7504 0.5277 0.1152 0.061 Uiso 1 1 calc R
C48 C 0.5874(3) 0.5100(3) 0.1971(4) 0.050(2) Uiso 1 1 d .
C49 C 0.7313(3) 0.5892(3) 0.2085(4) 0.050(2) Uiso 1 1 d .
C50 C 0.7279(3) 0.7476(3) 0.0626(5) 0.064(3) Uiso 1 1 d .
C51 C 0.6617(3) 0.7408(3) -0.0126(5) 0.057(2) Uiso 1 1 d .
H51 H 0.6457 0.7394 0.0291 0.068 Uiso 1 1 calc R
C52 C 0.7060(3) 0.7469(2) -0.0098(4) 0.047(2) Uiso 1 1 d .
C53 C 0.7320(3) 0.7494(3) -0.0714(4) 0.055(2) Uiso 1 1 d .
H53 H 0.7617 0.7561 -0.0688 0.065 Uiso 1 1 calc R
C54 C 0.7113(3) 0.7416(3) -0.1377(5) 0.057(2) Uiso 1 1 d .
C55 C 0.7371(3) 0.7399(3) -0.2051(4) 0.052(2) Uiso 1 1 d .
C56 C 0.6643(3) 0.7344(3) -0.1414(5) 0.064(3) Uiso 1 1 d .
H56 H 0.6507 0.7284 -0.1844 0.077 Uiso 1 1 calc R
C57 C 0.6398(3) 0.7365(3) -0.0790(5) 0.059(2) Uiso 1 1 d .
C58 C 0.5668(2) 0.7486(2) -0.0336(4) 0.050(2) Uiso 1 1 d .
H58A H 0.5755 0.7781 -0.0237 0.060 Uiso 1 1 calc R
H58B H 0.5680 0.7322 0.0100 0.060 Uiso 1 1 calc R
C59 C 0.6978(3) 0.5136(2) -0.1900(4) 0.046(2) Uiso 1 1 d .
C60 C 0.6554(2) 0.5002(2) -0.2013(4) 0.044(2) Uiso 1 1 d .
H60 H 0.6436 0.4769 -0.1769 0.052 Uiso 1 1 calc R
C61 C 0.6298(2) 0.5240(2) -0.2531(4) 0.050(2) Uiso 1 1 d .
C62 C 0.6461(3) 0.5604(3) -0.2853(5) 0.062(2) Uiso 1 1 d .
H62 H 0.6282 0.5764 -0.3155 0.075 Uiso 1 1 calc R
C63 C 0.6907(2) 0.5741(2) -0.2726(4) 0.049(2) Uiso 1 1 d .
C64 C 0.7140(3) 0.5507(3) -0.2226(4) 0.060(2) Uiso 1 1 d .
H64 H 0.7419 0.5602 -0.2101 0.072 Uiso 1 1 calc R
C65 C 0.7077(3) 0.6122(3) -0.3062(5) 0.062(2) Uiso 1 1 d .
C66 C 0.7454(3) 0.2433(3) 0.0682(5) 0.058(2) Uiso 1 1 d .
C69 C 0.7387(2) 0.2379(2) -0.0642(4) 0.0413(19) Uiso 1 1 d .
H69 H 0.7350 0.2083 -0.0597 0.050 Uiso 1 1 calc R
C70 C 0.7387(3) 0.2567(3) -0.1298(4) 0.046(2) Uiso 1 1 d .
C71 C 0.7712(3) 0.7307(3) 0.3065(5) 0.061(2) Uiso 1 1 d .
C72 C 0.7412(2) 0.3007(2) -0.1362(4) 0.047(2) Uiso 1 1 d .
H72 H 0.7391 0.3137 -0.1805 0.056 Uiso 1 1 calc R
C73 C 0.7471(2) 0.3263(2) -0.0746(4) 0.0363(18) Uiso 1 1 d .
C74 C 0.7495(2) 0.3081(2) -0.0088(4) 0.050(2) Uiso 1 1 d .
H74 H 0.7544 0.3248 0.0313 0.060 Uiso 1 1 calc R
C75 C 0.7495(2) 0.3997(2) -0.0291(4) 0.048(2) Uiso 1 1 d .
H75A H 0.7732 0.3933 0.0035 0.058 Uiso 1 1 calc R
H75B H 0.7218 0.3963 -0.0042 0.058 Uiso 1 1 calc R
C76 C 1.1328(8) 0.4340(8) -0.1904(14) 0.252(10) Uiso 1 1 d .
C77 C 1.1447(7) 0.4034(9) -0.1349(10) 0.256(11) Uiso 1 1 d D
C78 C 1.1479(9) 0.4208(11) 0.0432(11) 0.364(17) Uiso 1 1 d DU
C79 C 1.1546(13) 0.3848(9) -0.0104(15) 0.46(2) Uiso 1 1 d DU
C80 C 1.0559(7) 0.4027(10) -0.1190(13) 0.319(15) Uiso 1 1 d D
C81 C 0.6112(4) 0.6388(4) 0.0905(6) 0.115(4) Uiso 1 1 d .
H81A H 0.5877 0.6271 0.0628 0.172 Uiso 1 1 calc R
H81B H 0.6070 0.6693 0.0960 0.172 Uiso 1 1 calc R
H81C H 0.6114 0.6253 0.1363 0.172 Uiso 1 1 calc R
C82 C 0.6551(4) 0.6302(4) 0.0532(6) 0.093(3) Uiso 1 1 d .
C83 C 1.0842(5) 0.4142(8) -0.0562(11) 0.304(13) Uiso 1 1 d D
C84 C 0.7046(4) 0.5950(4) -0.0323(6) 0.103(4) Uiso 1 1 d .
H84A H 0.7264 0.5969 0.0050 0.123 Uiso 1 1 calc R
H84B H 0.7046 0.5657 -0.0503 0.123 Uiso 1 1 calc R
C85 C 0.7155(5) 0.6245(5) -0.0882(9) 0.171(6) Uiso 1 1 d .
H85A H 0.7439 0.6175 -0.1069 0.257 Uiso 1 1 calc R
H85B H 0.7159 0.6534 -0.0700 0.257 Uiso 1 1 calc R
H85C H 0.6939 0.6224 -0.1251 0.257 Uiso 1 1 calc R
C86 C 1.2327(7) 0.5062(6) 0.0920(11) 0.250(10) Uiso 1 1 d D
H86A H 1.2429 0.4771 0.1015 0.299 Uiso 1 1 calc R
H86B H 1.2455 0.5159 0.0478 0.299 Uiso 1 1 calc R
C87 C 1.1512(4) 0.4940(4) 0.1281(7) 0.111(4) Uiso 1 1 d .
C88 C 1.1610(4) 0.4649(4) 0.1884(7) 0.125(4) Uiso 1 1 d .
H88A H 1.1922 0.4632 0.1949 0.187 Uiso 1 1 calc R
H88B H 1.1497 0.4366 0.1785 0.187 Uiso 1 1 calc R
H88C H 1.1476 0.4760 0.2306 0.187 Uiso 1 1 calc R
C89 C 0.7444(2) 0.2634(3) -0.0045(4) 0.047(2) Uiso 1 1 d .
C90 C 0.5429(10) 0.3817(9) 0.1184(16) 0.265(12) Uiso 1 1 d .
C91 C 0.5715(6) 0.3666(5) 0.1795(10) 0.201(7) Uiso 1 1 d .
H91A H 0.5568 0.3725 0.2235 0.301 Uiso 1 1 calc R
H91B H 0.5990 0.3817 0.1784 0.301 Uiso 1 1 calc R
H91C H 0.5767 0.3362 0.1754 0.301 Uiso 1 1 calc R
C92 C 0.5483(5) 0.3956(6) -0.0137(11) 0.225(9) Uiso 1 1 d D
H92A H 0.5484 0.3741 -0.0509 0.270 Uiso 1 1 calc R
H92B H 0.5185 0.4058 -0.0064 0.270 Uiso 1 1 calc R
C93 C 0.5787(7) 0.4318(6) -0.0304(14) 0.319(14) Uiso 1 1 d D
H93A H 0.5687 0.4465 -0.0722 0.478 Uiso 1 1 calc R
H93B H 0.6077 0.4207 -0.0383 0.478 Uiso 1 1 calc R
H93C H 0.5793 0.4517 0.0085 0.478 Uiso 1 1 calc R
C95 C 0.6006(7) 0.3442(6) 0.0289(15) 0.55(3) Uiso 1 1 d D
H95A H 0.6074 0.3497 -0.0204 0.657 Uiso 1 1 calc R
H95B H 0.6276 0.3447 0.0560 0.657 Uiso 1 1 calc R
C96 C 0.5775(11) 0.3014(5) 0.037(2) 0.50(3) Uiso 1 1 d D
H96A H 0.5965 0.2786 0.0212 0.752 Uiso 1 1 calc R
H96B H 0.5511 0.3014 0.0095 0.752 Uiso 1 1 calc R
H96C H 0.5703 0.2969 0.0861 0.752 Uiso 1 1 calc R
C97 C 1.1760(5) 0.5330(5) 0.0215(7) 0.152(6) Uiso 1 1 d D
H97A H 1.1516 0.5211 -0.0049 0.183 Uiso 1 1 calc R
H97B H 1.2019 0.5321 -0.0082 0.183 Uiso 1 1 calc R
C98 C 0.6173(4) 0.5913(4) -0.0563(7) 0.130(5) Uiso 1 1 d .
H11A H 0.5905 0.6076 -0.0487 0.155 Uiso 1 1 calc R
H11B H 0.6254 0.5919 -0.1059 0.155 Uiso 1 1 calc R
C99 C 0.6155(6) 0.5528(6) -0.0306(10) 0.204(8) Uiso 1 1 d .
H11C H 0.5919 0.5373 -0.0524 0.307 Uiso 1 1 calc R
H11D H 0.6107 0.5543 0.0195 0.307 Uiso 1 1 calc R
H11E H 0.6427 0.5382 -0.0398 0.307 Uiso 1 1 calc R
C100 C 1.2454(5) 0.5357(6) 0.1511(11) 0.263(10) Uiso 1 1 d D
H13C H 1.2763 0.5328 0.1604 0.394 Uiso 1 1 calc R
H13D H 1.2292 0.5283 0.1928 0.394 Uiso 1 1 calc R
H13E H 1.2391 0.5650 0.1380 0.394 Uiso 1 1 calc R
C101 C 1.1660(9) 0.5796(6) 0.0431(15) 0.358(17) Uiso 1 1 d D
H10C H 1.1779 0.5989 0.0085 0.538 Uiso 1 1 calc R
H10D H 1.1790 0.5854 0.0884 0.538 Uiso 1 1 calc R
H10E H 1.1348 0.5835 0.0461 0.538 Uiso 1 1 calc R
N1 N 0.5687(4) 0.3775(5) 0.0566(8) 0.194(6) Uiso 1 1 d D
N2 N 1.1299(5) 0.3992(8) -0.0758(8) 0.375(13) Uiso 1 1 d DU
N4 N 0.6585(3) 0.6061(3) -0.0018(5) 0.103(3) Uiso 1 1 d .
N5 N 1.1836(5) 0.5072(4) 0.0879(7) 0.160(5) Uiso 1 1 d D
O1 O 0.49433(18) 0.49736(18) 0.0907(3) 0.0587(15) Uiso 1 1 d .
O2 O 0.49129(16) 0.55899(16) 0.1535(3) 0.0534(14) Uiso 1 1 d .
O45 O 0.5109(3) 0.4016(3) 0.1192(4) 0.098(2) Uiso 1 1 d D
O3 O 0.51092(17) 0.43289(17) 0.2770(3) 0.0526(15) Uiso 1 1 d .
O5W O 0.4974(2) 0.5965(2) 0.3051(4) 0.097(2) Uiso 1 1 d .
O4 O 0.51273(17) 0.49825(17) 0.3330(3) 0.0502(14) Uiso 1 1 d .
O1W O 1.1984(2) 0.1456(2) 0.1797(4) 0.114(3) Uiso 1 1 d .
O5 O 0.4385(2) 0.46181(19) 0.1954(3) 0.0741(18) Uiso 1 1 d .
O43 O 1.11227(18) 0.50136(17) 0.1074(3) 0.0560(15) Uiso 1 1 d .
O6 O 0.43333(18) 0.52117(17) 0.2638(3) 0.0582(15) Uiso 1 1 d .
O2W O 0.91112(19) 0.46472(19) 0.2743(3) 0.0690(18) Uiso 1 1 d .
O7 O 0.85922(16) 0.71095(16) 0.1450(3) 0.0545(14) Uiso 1 1 d .
O44 O 0.6885(2) 0.6446(2) 0.0813(4) 0.088(2) Uiso 1 1 d .
O8 O 0.85626(18) 0.65194(18) 0.2125(3) 0.0639(16) Uiso 1 1 d .
O4W O 0.6595(2) 0.6960(2) 0.2317(4) 0.118(3) Uiso 1 1 d .
O9 O 0.71217(19) 0.61983(19) 0.2370(3) 0.0722(17) Uiso 1 1 d .
O3W O 0.8313(2) 0.8008(2) 0.1549(4) 0.109(2) Uiso 1 1 d .
O10 O 0.7712(2) 0.58515(18) 0.2077(3) 0.0703(17) Uiso 1 1 d .
O42 O 1.1797(3) 0.3881(2) -0.1589(4) 0.107(2) Uiso 1 1 d D
O11 O 0.7051(2) 0.73989(19) 0.1150(3) 0.0714(18) Uiso 1 1 d .
O12 O 0.7684(2) 0.75284(18) 0.0641(3) 0.0664(17) Uiso 1 1 d .
O13 O 0.56730(18) 0.53868(17) 0.2288(3) 0.0634(16) Uiso 1 1 d .
O14 O 0.56835(18) 0.47440(18) 0.1735(3) 0.0692(17) Uiso 1 1 d .
O15 O 1.24595(18) 0.23152(19) 0.1196(3) 0.0656(17) Uiso 1 1 d .
O16 O 0.75232(17) 0.70232(17) -0.4276(3) 0.0560(15) Uiso 1 1 d .
O17 O 0.77752(18) 0.75162(18) 0.2484(3) 0.0635(16) Uiso 1 1 d .
O18 O 0.77521(18) 0.68980(18) 0.3115(3) 0.0591(15) Uiso 1 1 d .
O19 O 0.6844(2) 0.6381(2) -0.3413(4) 0.099(2) Uiso 1 1 d .
O20 O 0.74920(19) 0.61989(18) -0.3010(3) 0.0663(17) Uiso 1 1 d .
O21 O 1.1553(2) 0.2479(2) 0.1947(4) 0.086(2) Uiso 1 1 d .
O22 O 1.18004(19) 0.31773(19) 0.1859(3) 0.0721(17) Uiso 1 1 d .
O23 O 0.99884(16) 0.41861(15) 0.2418(3) 0.0488(13) Uiso 1 1 d .
O24 O 1.05996(16) 0.42901(16) 0.1758(3) 0.0518(14) Uiso 1 1 d .
O25 O 1.00395(18) 0.49959(17) 0.3106(3) 0.0534(14) Uiso 1 1 d .
O26 O 1.06921(16) 0.50807(15) 0.2561(3) 0.0488(13) Uiso 1 1 d .
O27 O 0.95237(18) 0.45991(17) 0.1290(3) 0.0608(16) Uiso 1 1 d .
O28 O 1.01317(17) 0.47794(16) 0.0648(3) 0.0544(15) Uiso 1 1 d .
O29 O 0.96608(19) 0.53940(19) 0.1897(3) 0.0714(18) Uiso 1 1 d .
O30 O 1.03159(17) 0.55468(16) 0.1371(3) 0.0508(14) Uiso 1 1 d .
O31 O 0.59600(18) 0.72935(18) -0.0875(3) 0.0606(16) Uiso 1 1 d .
O32 O 0.70603(18) 0.46951(18) 0.0383(3) 0.0620(16) Uiso 1 1 d .
O33 O 0.72592(18) 0.49623(17) -0.1402(3) 0.0559(15) Uiso 1 1 d .
O34 O 0.83158(17) 0.44204(16) -0.0381(3) 0.0562(14) Uiso 1 1 d .
O35 O 0.75117(17) 0.37091(17) -0.0882(3) 0.0559(15) Uiso 1 1 d .
O36 O 1.0242(2) 0.2674(2) 0.3416(4) 0.095(2) Uiso 1 1 d .
O37 O 1.00531(18) 0.69392(18) 0.0153(3) 0.0651(17) Uiso 1 1 d .
O38 O 0.50868(16) 0.67421(16) -0.0213(3) 0.0552(15) Uiso 1 1 d .
O39 O 0.72708(17) 0.71183(17) -0.2504(3) 0.0579(15) Uiso 1 1 d .
O40 O 1.2346(2) 0.2323(2) 0.2865(4) 0.091(2) Uiso 1 1 d .
O41 O 0.77021(16) 0.67483(15) 0.1563(3) 0.0541(14) Uiso 1 1 d .

loop_
_atom_site_aniso_label
_atom_site_aniso_U_11
_atom_site_aniso_U_22
_atom_site_aniso_U_33
_atom_site_aniso_U_23
_atom_site_aniso_U_13
_atom_site_aniso_U_12
Zn1 0.0309(5) 0.0398(5) 0.0336(5) 0.0079(4) -0.0020(4) -0.0018(4)
Zn2 0.0299(4) 0.0402(5) 0.0321(5) 0.0076(4) 0.0005(4) -0.0007(4)
Zn3 0.0505(6) 0.0319(4) 0.0351(5) 0.0000(4) 0.0091(4) 0.0004(4)
Zn4 0.0468(5) 0.0489(5) 0.0443(6) -0.0006(5) 0.0032(5) 0.0020(4)
Zn5 0.0434(5) 0.0320(5) 0.0308(5) -0.0016(4) 0.0087(4) -0.0026(4)
Zn6 0.0591(6) 0.0407(5) 0.0575(7) -0.0097(5) 0.0095(5) -0.0069(5)
Zn7 0.0713(7) 0.0542(6) 0.0642(7) 0.0027(5) -0.0017(6) 0.0078(6)
Zn8 0.0576(6) 0.0460(5) 0.0458(6) 0.0118(5) 0.0025(5) 0.0000(5)
Zn9 0.0676(7) 0.0778(7) 0.0749(8) -0.0098(7) 0.0109(6) -0.0010(6)

loop_
_atom_type_symbol
_atom_type_description
_atom_type_scat_dispersion_real
_atom_type_scat_dispersion_imag
_atom_type_scat_source
C C 0.0033 0.0016 'International Tables Vol C Tables 4.2.6.8 and 6.1.1.4'
H H 0.0000 0.0000 'International Tables Vol C Tables 4.2.6.8 and 6.1.1.4'
N N 0.0061 0.0033 'International Tables Vol C Tables 4.2.6.8 and 6.1.1.4'
O O 0.0106 0.0060 'International Tables Vol C Tables 4.2.6.8 and 6.1.1.4'
Zn Zn 0.2839 1.4301 'International Tables Vol C Tables 4.2.6.8 and 6.1.1.4'

loop_
_geom_angle_atom_site_label_1
_geom_angle_atom_site_label_2
_geom_angle_atom_site_label_3
_geom_angle
_geom_angle_site_symmetry_1
_geom_angle_site_symmetry_3
O2W Zn1 O25 101.4(2) . .
O2W Zn1 O27 97.7(2) . .
O25 Zn1 O27 160.8(2) . .
O2W Zn1 O23 99.6(2) . .
O25 Zn1 O23 88.4(2) . .
O27 Zn1 O23 89.5(2) . .
O2W Zn1 O29 107.4(2) . .
O25 Zn1 O29 88.4(2) . .
O27 Zn1 O29 84.8(2) . .
O23 Zn1 O29 153.0(2) . .
O2W Zn1 Zn2 176.50(17) . .
O25 Zn1 Zn2 82.06(16) . .
O27 Zn1 Zn2 78.81(16) . .
O23 Zn1 Zn2 79.92(14) . .
O29 Zn1 Zn2 73.05(17) . .
O43 Zn2 O30 97.7(2) . .
O43 Zn2 O24 98.1(2) . .
O30 Zn2 O24 164.2(2) . .
O43 Zn2 O26 99.8(2) . .
O30 Zn2 O26 89.4(2) . .
O24 Zn2 O26 88.3(2) . .
O43 Zn2 O28 104.1(2) . .
O30 Zn2 O28 85.2(2) . .
O24 Zn2 O28 90.5(2) . .
O26 Zn2 O28 156.0(2) . .
O43 Zn2 Zn1 174.76(17) . .
O30 Zn2 Zn1 85.75(15) . .
O24 Zn2 Zn1 78.51(14) . .
O26 Zn2 Zn1 76.25(14) . .
O28 Zn2 Zn1 80.03(15) . .
O4 Zn3 O5W 103.3(3) . .
O4 Zn3 O2 156.1(2) . .
O5W Zn3 O2 100.6(3) . .
O4 Zn3 O13 88.7(2) . .
O5W Zn3 O13 99.7(3) . .
O2 Zn3 O13 84.8(2) . .
O4 Zn3 O6 87.3(2) . .
O5W Zn3 O6 99.4(2) . .
O2 Zn3 O6 91.4(2) . .
O13 Zn3 O6 161.0(2) . .
O4 Zn3 Zn5 78.67(15) . .
O5W Zn3 Zn5 178.1(2) . .
O2 Zn3 Zn5 77.52(15) . .
O13 Zn3 Zn5 80.25(15) . .
O6 Zn3 Zn5 80.73(15) . .
O17 Zn4 O12 123.9(2) . .
O17 Zn4 O7 117.6(2) . .
O12 Zn4 O7 118.2(2) . .
O17 Zn4 O41 92.1(2) . .
O12 Zn4 O41 93.0(2) . .
O7 Zn4 O41 90.84(19) . .
O17 Zn4 O3W 85.8(3) . .
O12 Zn4 O3W 90.4(3) . .
O7 Zn4 O3W 87.8(2) . .
O41 Zn4 O3W 176.6(3) . .
O45 Zn5 O5 106.8(3) . .
O45 Zn5 O14 97.6(3) . .
O5 Zn5 O14 155.4(2) . .
O45 Zn5 O3 101.6(3) . .
O5 Zn5 O3 87.5(2) . .
O14 Zn5 O3 90.6(2) . .
O45 Zn5 O1 97.8(3) . .
O5 Zn5 O1 87.0(2) . .
O14 Zn5 O1 86.7(2) . .
O3 Zn5 O1 160.5(2) . .
O45 Zn5 Zn3 175.4(2) . .
O5 Zn5 Zn3 77.46(17) . .
O14 Zn5 Zn3 78.06(16) . .
O3 Zn5 Zn3 80.00(15) . .
O1 Zn5 Zn3 80.57(16) . .
O18 Zn6 O8 111.7(2) . .
O18 Zn6 O10 139.2(2) . .
O8 Zn6 O10 108.9(2) . .
O18 Zn6 O41 93.2(2) . .
O8 Zn6 O41 90.0(2) . .
O10 Zn6 O41 89.9(2) . .
O18 Zn6 O42 85.8(3) . 2_765
O8 Zn6 O42 89.0(3) . 2_765
O10 Zn6 O42 91.9(3) . 2_765
O41 Zn6 O42 178.1(3) . 2_765
O40 Zn7 O21 104.0(3) . .
O40 Zn7 O15 110.5(3) . .
O21 Zn7 O15 108.5(3) . .
O40 Zn7 O1W 118.6(3) . .
O21 Zn7 O1W 113.1(3) . .
O15 Zn7 O1W 102.0(3) . .
O20 Zn8 O22 95.4(2) . 2_764
O20 Zn8 O39 103.0(2) . .
O22 Zn8 O39 108.7(2) 2_764 .
O20 Zn8 O16 124.8(2) . .
O22 Zn8 O16 100.2(2) 2_764 .
O39 Zn8 O16 120.7(2) . .
O4W Zn9 O41 142.6(3) . .
O4W Zn9 O44 118.0(3) . .
O41 Zn9 O44 98.8(3) . .
O4W Zn9 O11 91.9(3) . .
O41 Zn9 O11 90.9(2) . .
O44 Zn9 O11 95.8(3) . .
O4W Zn9 O9 85.0(3) . .
O41 Zn9 O9 85.7(2) . .
O44 Zn9 O9 94.3(2) . .
O11 Zn9 O9 169.7(2) . .
O2 C1 O1 127.2(7) . .
O2 C1 C4 117.3(7) . .
O1 C1 C4 115.4(7) . .
O6 C2 O5 125.0(8) 2_664 2_664
O6 C2 C61 121.5(7) 2_664 .
O5 C2 C61 113.4(7) 2_664 .
O3 C3 O4 128.1(7) . .
O3 C3 C8 116.7(7) . .
O4 C3 C8 115.1(7) . .
C5 C4 C9 120.9(7) . .
C5 C4 C1 119.1(7) . .
C9 C4 C1 120.0(7) . .
C4 C5 C6 118.8(7) . .
C4 C5 H5 120.6 . .
C6 C5 H5 120.6 . .
C5 C6 O38 113.9(7) . .
C5 C6 C7 123.1(7) . .
O38 C6 C7 122.2(7) . .
C8 C7 C6 117.6(7) 2_664 .
C8 C7 H7 121.2 2_664 .
C6 C7 H7 121.2 . .
C7 C8 C9 119.8(7) 2_665 2_665
C7 C8 C3 119.3(7) 2_665 .
C9 C8 C3 120.2(7) 2_665 .
C4 C9 C8 119.2(7) . 2_664
C4 C9 H9 120.4 . .
C8 C9 H9 120.4 2_664 .
O38 C10 C11 106.0(6) 3_645 .
O38 C10 H10A 110.5 3_645 .
C11 C10 H10A 110.5 . .
O38 C10 H10B 110.5 3_645 .
C11 C10 H10B 110.5 . .
H10A C10 H10B 108.7 . .
C58 C11 C12 110.2(6) 3_645 .
C58 C11 C10 113.1(6) 3_645 .
C12 C11 C10 106.9(6) . .
C58 C11 C13 107.5(6) 3_645 2_765
C12 C11 C13 110.7(6) . 2_765
C10 C11 C13 108.4(6) . 2_765
O36 C12 C11 104.8(6) . .
O36 C12 H12A 110.8 . .
C11 C12 H12A 110.8 . .
O36 C12 H12B 110.8 . .
C11 C12 H12B 110.8 . .
H12A C12 H12B 108.9 . .
O37 C13 C11 105.9(6) . 2_764
O37 C13 H13A 110.6 . .
C11 C13 H13A 110.6 2_764 .
O37 C13 H13B 110.6 . .
C11 C13 H13B 110.6 2_764 .
H13A C13 H13B 108.7 . .
O37 C14 C15 114.5(7) . .
O37 C14 C19 125.8(7) . .
C15 C14 C19 119.6(8) . .
C16 C15 C14 120.3(8) . .
C16 C15 H15 119.9 . .
C14 C15 H15 119.9 . .
C17 C16 C15 118.5(7) . .
C17 C16 C30 123.2(7) . .
C15 C16 C30 118.1(7) . .
C16 C17 C18 121.3(7) . .
C16 C17 H17 119.3 . .
C18 C17 H17 119.3 . .
C19 C18 C17 121.6(7) . .
C19 C18 C20 118.2(7) . .
C17 C18 C20 120.2(7) . .
C18 C19 C14 118.6(8) . .
C18 C19 H19 120.7 . .
C14 C19 H19 120.7 . .
O7 C20 O8 122.3(7) . .
O7 C20 C18 119.8(7) . .
O8 C20 C18 117.9(7) . .
C22 C21 C26 124.5(9) . .
C22 C21 O36 111.4(8) . .
C26 C21 O36 124.1(8) . .
C23 C22 C21 117.7(9) . .
C23 C22 H22 121.2 . .
C21 C22 H22 121.2 . .
C22 C23 C24 120.2(8) . .
C22 C23 C27 119.7(8) . .
C24 C23 C27 120.0(7) . .
C23 C24 C25 121.1(8) . .
C23 C24 H24 119.5 . .
C25 C24 H24 119.5 . .
C26 C25 C24 119.1(8) . .
C26 C25 C28 120.2(7) . .
C24 C25 C28 120.7(7) . .
C21 C26 C25 117.0(8) . .
C21 C26 H26 121.5 . .
C25 C26 H26 121.5 . .
O22 C27 O21 122.8(8) . .
O22 C27 C23 121.6(8) . .
O21 C27 C23 115.4(8) . .
O23 C28 O24 127.8(7) . .
O23 C28 C25 116.6(7) . .
O24 C28 C25 115.6(7) . .
O28 C29 O27 127.1(8) . .
O28 C29 C34 118.6(7) . .
O27 C29 C34 114.3(7) . .
O30 C30 O29 127.8(7) . .
O30 C30 C16 120.5(7) . .
O29 C30 C16 111.5(7) . .
O26 C31 O25 127.2(7) . .
O26 C31 C32 118.0(7) . .
O25 C31 C32 114.8(7) . .
C33 C32 C37 119.6(7) . .
C33 C32 C31 119.0(7) . .
C37 C32 C31 121.4(7) . .
C32 C33 C34 119.0(7) . 2_765
C32 C33 H33 120.5 . .
C34 C33 H33 120.5 2_765 .
C35 C34 C33 119.6(7) . 2_764
C35 C34 C29 121.0(7) . .
C33 C34 C29 119.4(7) 2_764 .
C36 C35 C34 120.1(8) . .
C36 C35 H35 120.0 . .
C34 C35 H35 120.0 . .
C37 C36 C35 121.3(7) 2_764 .
C37 C36 O34 125.0(6) 2_764 .
C35 C36 O34 113.6(6) . .
C36 C37 C32 120.4(7) 2_765 .
C36 C37 H37 119.8 2_765 .
C32 C37 H37 119.8 . .
O34 C38 C39 107.7(5) . .
O34 C38 H38A 110.2 . .
C39 C38 H38A 110.2 . .
O34 C38 H38B 110.2 . .
C39 C38 H38B 110.2 . .
H38A C38 H38B 108.5 . .
C75 C39 C38 111.1(6) . .
C75 C39 C41 108.3(6) . .
C38 C39 C41 109.5(6) . .
C75 C39 C40 110.1(6) . .
C38 C39 C40 108.8(5) . .
C41 C39 C40 109.1(6) . .
O33 C40 C39 105.8(5) . .
O33 C40 H40A 110.6 . .
C39 C40 H40A 110.6 . .
O33 C40 H40B 110.6 . .
C39 C40 H40B 110.6 . .
H40A C40 H40B 108.7 . .
O32 C41 C39 109.4(6) . .
O32 C41 H41A 109.8 . .
C39 C41 H41A 109.8 . .
O32 C41 H41B 109.8 . .
C39 C41 H41B 109.8 . .
H41A C41 H41B 108.2 . .
C43 C42 C47 119.3(7) . .
C43 C42 O32 117.0(7) . .
C47 C42 O32 123.8(7) . .
C42 C43 C44 124.2(8) . .
C42 C43 H43 117.9 . .
C44 C43 H43 117.9 . .
C45 C44 C43 117.8(7) . .
C45 C44 C48 119.3(7) . .
C43 C44 C48 122.9(7) . .
C44 C45 C46 119.8(7) . .
C44 C45 H45 120.1 . .
C46 C45 H45 120.1 . .
C47 C46 C45 119.9(7) . .
C47 C46 C49 119.1(7) . .
C45 C46 C49 120.8(7) . .
C46 C47 C42 118.7(7) . .
C46 C47 H47 120.6 . .
C42 C47 H47 120.6 . .
O13 C48 O14 123.1(7) . .
O13 C48 C44 122.3(7) . .
O14 C48 C44 114.0(7) . .
O10 C49 O9 123.5(8) . .
O10 C49 C46 118.5(7) . .
O9 C49 C46 117.7(7) . .
O11 C50 O12 124.4(9) . .
O11 C50 C52 118.3(8) . .
O12 C50 C52 117.1(8) . .
C52 C51 C57 120.7(8) . .
C52 C51 H51 119.7 . .
C57 C51 H51 119.7 . .
C51 C52 C53 122.1(8) . .
C51 C52 C50 118.1(8) . .
C53 C52 C50 119.7(7) . .
C52 C53 C54 117.9(7) . .
C52 C53 H53 121.0 . .
C54 C53 H53 121.0 . .
C53 C54 C56 120.4(8) . .
C53 C54 C55 121.5(7) . .
C56 C54 C55 118.1(8) . .
O40 C55 O39 124.6(8) 2_764 .
O40 C55 C54 116.9(8) 2_764 .
O39 C55 C54 118.4(8) . .
C57 C56 C54 118.6(8) . .
C57 C56 H56 120.7 . .
C54 C56 H56 120.7 . .
O31 C57 C56 114.6(8) . .
O31 C57 C51 125.2(8) . .
C56 C57 C51 119.7(8) . .
O31 C58 C11 105.8(6) . 3_654
O31 C58 H58A 110.6 . .
C11 C58 H58A 110.6 3_654 .
O31 C58 H58B 110.6 . .
C11 C58 H58B 110.6 3_654 .
H58A C58 H58B 108.7 . .
C60 C59 O33 124.8(7) . .
C60 C59 C64 121.0(8) . .
O33 C59 C64 113.7(7) . .
C59 C60 C61 117.1(7) . .
C59 C60 H60 121.4 . .
C61 C60 H60 121.4 . .
C62 C61 C60 121.4(7) . .
C62 C61 C2 119.5(7) . .
C60 C61 C2 118.7(7) . .
C61 C62 C63 120.5(8) . .
C61 C62 H62 119.8 . .
C63 C62 H62 119.8 . .
C64 C63 C65 123.1(8) . .
C64 C63 C62 116.2(8) . .
C65 C63 C62 120.4(8) . .
C63 C64 C59 123.4(8) . .
C63 C64 H64 118.3 . .
C59 C64 H64 118.3 . .
O19 C65 O20 118.3(8) . .
O19 C65 C63 123.6(8) . .
O20 C65 C63 118.2(8) . .
O15 C66 O16 125.1(8) 4_455 3_645
O15 C66 C89 116.9(8) 4_455 .
O16 C66 C89 118.0(8) 3_645 .
C70 C69 C89 119.6(7) . .
C70 C69 H69 120.2 . .
C89 C69 H69 120.2 . .
C69 C70 C72 120.2(7) . .
C69 C70 C71 120.4(7) . 3_644
C72 C70 C71 118.7(7) . 3_644
O18 C71 O17 123.2(8) . .
O18 C71 C70 120.0(8) . 3_655
O17 C71 C70 116.8(8) . 3_655
C70 C72 C73 119.3(7) . .
C70 C72 H72 120.4 . .
C73 C72 H72 120.4 . .
C74 C73 O35 124.4(7) . .
C74 C73 C72 121.5(7) . .
O35 C73 C72 114.1(6) . .
C73 C74 C89 117.2(7) . .
C73 C74 H74 121.4 . .
C89 C74 H74 121.4 . .
O35 C75 C39 108.7(6) . .
O35 C75 H75A 109.9 . .
C39 C75 H75A 109.9 . .
O35 C75 H75B 109.9 . .
C39 C75 H75B 109.9 . .
H75A C75 H75B 108.3 . .
N2 C77 O42 127.7(19) . .
N2 C77 C76 130(2) . .
O42 C77 C76 101.3(14) . .
N2 C79 C78 105.1(9) . .
C82 C81 H81A 109.5 . .
C82 C81 H81B 109.5 . .
H81A C81 H81B 109.5 . .
C82 C81 H81C 109.5 . .
H81A C81 H81C 109.5 . .
H81B C81 H81C 109.5 . .
O44 C82 N4 119.5(11) . .
O44 C82 C81 117.3(11) . .
N4 C82 C81 122.9(11) . .
C80 C83 N2 105.2(9) . .
C85 C84 N4 109.9(10) . .
C85 C84 H84A 109.7 . .
N4 C84 H84A 109.7 . .
C85 C84 H84B 109.7 . .
N4 C84 H84B 109.7 . .
H84A C84 H84B 108.2 . .
C84 C85 H85A 109.5 . .
C84 C85 H85B 109.5 . .
H85A C85 H85B 109.5 . .
C84 C85 H85C 109.5 . .
H85A C85 H85C 109.5 . .
H85B C85 H85C 109.5 . .
C100 C86 N5 106.6(13) . .
C100 C86 H86A 110.4 . .
N5 C86 H86A 110.4 . .
C100 C86 H86B 110.4 . .
N5 C86 H86B 110.4 . .
H86A C86 H86B 108.6 . .
O43 C87 N5 118.0(12) . .
O43 C87 C88 122.4(12) . .
N5 C87 C88 118.8(13) . .
C87 C88 H88A 109.5 . .
C87 C88 H88B 109.5 . .
H88A C88 H88B 109.5 . .
C87 C88 H88C 109.5 . .
H88A C88 H88C 109.5 . .
H88B C88 H88C 109.5 . .
C69 C89 C74 122.0(7) . .
C69 C89 C66 120.6(7) . .
C74 C89 C66 117.5(7) . .
O45 C90 N1 122(3) . .
O45 C90 C91 130(3) . .
N1 C90 C91 106(2) . .
C90 C91 H91A 109.5 . .
C90 C91 H91B 109.5 . .
H91A C91 H91B 109.5 . .
C90 C91 H91C 109.5 . .
H91A C91 H91C 109.5 . .
H91B C91 H91C 109.5 . .
C93 C92 N1 101.7(14) . .
C93 C92 H92A 111.4 . .
N1 C92 H92A 111.4 . .
C93 C92 H92B 111.4 . .
N1 C92 H92B 111.4 . .
H92A C92 H92B 109.3 . .
C92 C93 H93A 109.5 . .
C92 C93 H93B 109.5 . .
H93A C93 H93B 109.5 . .
C92 C93 H93C 109.5 . .
H93A C93 H93C 109.5 . .
H93B C93 H93C 109.5 . .
C96 C95 N1 105.4(9) . .
C96 C95 H95A 110.7 . .
N1 C95 H95A 110.7 . .
C96 C95 H95B 110.7 . .
N1 C95 H95B 110.7 . .
H95A C95 H95B 108.8 . .
C95 C96 H96A 109.5 . .
C95 C96 H96B 109.5 . .
H96A C96 H96B 109.5 . .
C95 C96 H96C 109.5 . .
H96A C96 H96C 109.5 . .
H96B C96 H96C 109.5 . .
N5 C97 C101 108.0(16) . .
N5 C97 H97A 110.1 . .
C101 C97 H97A 110.1 . .
N5 C97 H97B 110.1 . .
C101 C97 H97B 110.1 . .
H97A C97 H97B 108.4 . .
C99 C98 N4 92.9(12) . .
C99 C98 H11A 113.1 . .
N4 C98 H11A 113.1 . .
C99 C98 H11B 113.1 . .
N4 C98 H11B 113.1 . .
H11A C98 H11B 110.5 . .
C98 C99 H11C 109.5 . .
C98 C99 H11D 109.5 . .
H11C C99 H11D 109.5 . .
C98 C99 H11E 109.5 . .
H11C C99 H11E 109.5 . .
H11D C99 H11E 109.5 . .
C86 C100 H13C 109.5 . .
C86 C100 H13D 109.5 . .
H13C C100 H13D 109.5 . .
C86 C100 H13E 109.5 . .
H13C C100 H13E 109.5 . .
H13D C100 H13E 109.5 . .
C97 C101 H10C 109.5 . .
C97 C101 H10D 109.5 . .
H10C C101 H10D 109.5 . .
C97 C101 H10E 109.5 . .
H10C C101 H10E 109.5 . .
H10D C101 H10E 109.5 . .
C90 N1 C95 135(2) . .
C90 N1 C92 116.6(17) . .
C95 N1 C92 101.8(11) . .
C77 N2 C83 122.4(13) . .
C77 N2 C79 127(2) . .
C83 N2 C79 110.4(18) . .
C82 N4 C84 120.1(10) . .
C82 N4 C98 126.2(10) . .
C84 N4 C98 112.7(9) . .
C87 N5 C86 135.6(15) . .
C87 N5 C97 122.2(13) . .
C86 N5 C97 102.0(14) . .
C1 O1 Zn5 123.5(5) . .
C1 O2 Zn3 130.8(5) . .
C90 O45 Zn5 123.2(16) . .
C3 O3 Zn5 124.6(5) . .
C3 O4 Zn3 127.9(5) . .
C2 O5 Zn5 131.6(5) 2_665 .
C87 O43 Zn2 133.7(7) . .
C2 O6 Zn3 124.4(5) 2_665 .
C20 O7 Zn4 132.8(5) . .
C82 O44 Zn9 139.2(8) . .
C20 O8 Zn6 136.3(5) . .
C49 O9 Zn9 113.6(5) . .
C49 O10 Zn6 104.2(5) . .
C77 O42 Zn6 140.8(13) . 2_764
C50 O11 Zn9 122.2(6) . .
C50 O12 Zn4 117.2(6) . .
C48 O13 Zn3 127.5(5) . .
C48 O14 Zn5 130.9(5) . .
C66 O15 Zn7 139.2(6) 4 .
C66 O16 Zn8 113.2(5) 3_654 .
C71 O17 Zn4 135.6(6) . .
C71 O18 Zn6 135.1(6) . .
C65 O20 Zn8 105.1(5) . .
C27 O21 Zn7 129.2(6) . .
C27 O22 Zn8 140.8(6) . 2_765
C28 O23 Zn1 126.0(5) . .
C28 O24 Zn2 127.2(5) . .
C31 O25 Zn1 125.3(5) . .
C31 O26 Zn2 128.9(5) . .
C29 O27 Zn1 127.9(5) . .
C29 O28 Zn2 123.5(5) . .
C30 O29 Zn1 133.2(5) . .
C30 O30 Zn2 119.7(5) . .
C57 O31 C58 116.2(6) . .
C42 O32 C41 119.5(6) . .
C59 O33 C40 118.3(6) . .
C36 O34 C38 119.3(5) . .
C73 O35 C75 117.8(6) . .
C21 O36 C12 121.4(7) . .
C14 O37 C13 115.9(6) . .
C6 O38 C10 116.0(6) . 3_654
C55 O39 Zn8 137.8(5) . .
C55 O40 Zn7 126.9(6) 2_765 .
Zn9 O41 Zn6 107.1(2) . .
Zn9 O41 Zn4 111.5(2) . .
Zn6 O41 Zn4 107.9(2) . .

loop_
_geom_bond_atom_site_label_1
_geom_bond_atom_site_label_2
_geom_bond_distance
_geom_bond_site_symmetry_2
Zn1 O2W 2.000(6) .
Zn1 O25 2.011(5) .
Zn1 O27 2.015(6) .
Zn1 O23 2.049(5) .
Zn1 O29 2.063(6) .
Zn1 Zn2 3.0263(11) .
Zn2 O43 1.966(5) .
Zn2 O30 2.036(5) .
Zn2 O24 2.060(5) .
Zn2 O26 2.097(5) .
Zn2 O28 2.101(5) .
Zn3 O4 1.991(5) .
Zn3 O5W 1.998(7) .
Zn3 O2 2.030(6) .
Zn3 O13 2.106(6) .
Zn3 O6 2.122(6) .
Zn3 Zn5 3.0294(11) .
Zn4 O17 1.980(6) .
Zn4 O12 1.981(6) .
Zn4 O7 2.002(5) .
Zn4 O41 2.126(5) .
Zn4 O3W 2.203(7) .
Zn5 O45 1.983(8) .
Zn5 O5 2.039(6) .
Zn5 O14 2.051(6) .
Zn5 O3 2.063(5) .
Zn5 O1 2.077(6) .
Zn6 O18 1.985(6) .
Zn6 O8 2.017(6) .
Zn6 O10 2.062(6) .
Zn6 O41 2.107(5) .
Zn6 O42 2.176(8) 2_765
Zn7 O40 1.907(7) .
Zn7 O21 1.918(6) .
Zn7 O15 1.957(6) .
Zn7 O1W 2.206(7) .
Zn8 O20 1.960(6) .
Zn8 O22 1.971(6) 2_764
Zn8 O39 1.977(6) .
Zn8 O16 1.991(6) .
Zn9 O4W 1.949(8) .
Zn9 O41 1.978(5) .
Zn9 O44 1.992(7) .
Zn9 O11 2.138(6) .
Zn9 O9 2.264(6) .
C1 O2 1.237(9) .
C1 O1 1.276(9) .
C1 C4 1.494(10) .
C2 O6 1.247(8) 2_664
C2 O5 1.294(9) 2_664
C2 C61 1.499(10) .
C3 O3 1.235(9) .
C3 O4 1.308(8) .
C3 C8 1.503(10) .
C4 C5 1.370(10) .
C4 C9 1.416(10) .
C5 C6 1.385(10) .
C5 H5 0.9300 .
C6 O38 1.407(8) .
C6 C7 1.412(11) .
C7 C8 1.390(10) 2_664
C7 H7 0.9300 .
C8 C7 1.390(10) 2_665
C8 C9 1.431(10) 2_665
C9 C8 1.431(10) 2_664
C9 H9 0.9300 .
C10 O38 1.504(9) 3_645
C10 C11 1.557(10) .
C10 H10A 0.9700 .
C10 H10B 0.9700 .
C11 C58 1.484(10) 3_645
C11 C12 1.494(10) .
C11 C13 1.574(10) 2_765
C12 O36 1.474(9) .
C12 H12A 0.9700 .
C12 H12B 0.9700 .
C13 O37 1.453(9) .
C13 C11 1.574(10) 2_764
C13 H13A 0.9700 .
C13 H13B 0.9700 .
C14 O37 1.373(9) .
C14 C15 1.411(10) .
C14 C19 1.425(11) .
C15 C16 1.409(10) .
C15 H15 0.9300 .
C16 C17 1.373(9) .
C16 C30 1.502(10) .
C17 C18 1.400(9) .
C17 H17 0.9300 .
C18 C19 1.358(10) .
C18 C20 1.469(10) .
C19 H19 0.9300 .
C20 O7 1.271(8) .
C20 O8 1.278(8) .
C21 C22 1.349(11) .
C21 C26 1.355(11) .
C21 O36 1.428(10) .
C22 C23 1.331(10) .
C22 H22 0.9300 .
C23 C24 1.365(10) .
C23 C27 1.517(11) .
C24 C25 1.374(10) .
C24 H24 0.9300 .
C25 C26 1.360(10) .
C25 C28 1.533(10) .
C26 H26 0.9300 .
C27 O22 1.254(9) .
C27 O21 1.363(10) .
C28 O23 1.260(9) .
C28 O24 1.261(9) .
C29 O28 1.268(9) .
C29 O27 1.283(9) .
C29 C34 1.510(11) .
C30 O30 1.218(8) .
C30 O29 1.319(9) .
C31 O26 1.257(8) .
C31 O25 1.261(8) .
C31 C32 1.509(10) .
C32 C33 1.389(10) .
C32 C37 1.428(10) .
C33 C34 1.433(10) 2_765
C33 H33 0.9300 .
C34 C35 1.401(10) .
C34 C33 1.433(10) 2_764
C35 C36 1.379(10) .
C35 H35 0.9300 .
C36 C37 1.358(9) 2_764
C36 O34 1.389(8) .
C37 C36 1.358(9) 2_765
C37 H37 0.9300 .
C38 O34 1.458(8) .
C38 C39 1.507(9) .
C38 H38A 0.9700 .
C38 H38B 0.9700 .
C39 C75 1.507(9) .
C39 C41 1.512(9) .
C39 C40 1.603(9) .
C40 O33 1.400(8) .
C40 H40A 0.9700 .
C40 H40B 0.9700 .
C41 O32 1.451(8) .
C41 H41A 0.9700 .
C41 H41B 0.9700 .
C42 C43 1.358(10) .
C42 C47 1.399(10) .
C42 O32 1.406(9) .
C43 C44 1.386(9) .
C43 H43 0.9300 .
C44 C45 1.374(9) .
C44 C48 1.477(10) .
C45 C46 1.445(10) .
C45 H45 0.9300 .
C46 C47 1.399(10) .
C46 C49 1.508(10) .
C47 H47 0.9300 .
C48 O13 1.235(8) .
C48 O14 1.325(8) .
C49 O10 1.221(9) .
C49 O9 1.238(9) .
C50 O11 1.233(10) .
C50 O12 1.247(9) .
C50 C52 1.522(11) .
C51 C52 1.362(10) .
C51 C57 1.428(11) .
C51 H51 0.9300 .
C52 C53 1.411(10) .
C53 C54 1.423(11) .
C53 H53 0.9300 .
C54 C56 1.452(11) .
C54 C55 1.499(11) .
C55 O40 1.228(9) 2_764
C55 O39 1.259(9) .
C56 C57 1.396(11) .
C56 H56 0.9300 .
C57 O31 1.362(9) .
C58 O31 1.478(9) .
C58 C11 1.484(10) 3_654
C58 H58A 0.9700 .
C58 H58B 0.9700 .
C59 C60 1.374(10) .
C59 O33 1.383(9) .
C59 C64 1.393(10) .
C60 C61 1.453(10) .
C60 H60 0.9300 .
C61 C62 1.377(10) .
C62 C63 1.443(10) .
C62 H62 0.9300 .
C63 C64 1.388(10) .
C63 C65 1.437(11) .
C64 H64 0.9300 .
C65 O19 1.262(9) .
C65 O20 1.291(9) .
C66 O15 1.245(9) 4_455
C66 O16 1.276(9) 3_645
C66 C89 1.508(11) .
C69 C70 1.369(10) .
C69 C89 1.389(10) .
C69 H69 0.9300 .
C70 C72 1.373(10) .
C70 C71 1.481(11) 3_644
C71 O18 1.278(9) .
C71 O17 1.289(10) .
C71 C70 1.481(11) 3_655
C72 C73 1.420(10) .
C72 H72 0.9300 .
C73 C74 1.367(10) .
C73 O35 1.412(8) .
C74 C89 1.399(10) .
C74 H74 0.9300 .
C75 O35 1.432(8) .
C75 H75A 0.9700 .
C75 H75B 0.9700 .
C76 C77 1.46(3) .
C77 N2 1.212(10) .
C77 O42 1.251(17) .
C78 C79 1.520(10) .
C79 N2 1.515(10) .
C80 C83 1.510(10) .
C81 C82 1.535(14) .
C81 H81A 0.9600 .
C81 H81B 0.9600 .
C81 H81C 0.9600 .
C82 O44 1.232(11) .
C82 N4 1.285(13) .
C83 N2 1.512(9) .
C84 C85 1.437(16) .
C84 N4 1.556(13) .
C84 H84A 0.9700 .
C84 H84B 0.9700 .
C85 H85A 0.9600 .
C85 H85B 0.9600 .
C85 H85C 0.9600 .
C86 C100 1.496(9) .
C86 N5 1.50(2) .
C86 H86A 0.9700 .
C86 H86B 0.9700 .
C87 O43 1.268(13) .
C87 N5 1.312(15) .
C87 C88 1.485(15) .
C88 H88A 0.9600 .
C88 H88B 0.9600 .
C88 H88C 0.9600 .
C90 O45 1.15(3) .
C90 N1 1.41(3) .
C90 C91 1.52(3) .
C91 H91A 0.9600 .
C91 H91B 0.9600 .
C91 H91C 0.9600 .
C92 C93 1.489(9) .
C92 N1 1.57(2) .
C92 H92A 0.9700 .
C92 H92B 0.9700 .
C93 H93A 0.9600 .
C93 H93B 0.9600 .
C93 H93C 0.9600 .
C95 C96 1.511(10) .
C95 N1 1.512(10) .
C95 H95A 0.9700 .
C95 H95B 0.9700 .
C96 H96A 0.9600 .
C96 H96B 0.9600 .
C96 H96C 0.9600 .
C97 N5 1.505(9) .
C97 C101 1.530(10) .
C97 H97A 0.9700 .
C97 H97B 0.9700 .
C98 C99 1.290(18) .
C98 N4 1.689(14) .
C98 H11A 0.9700 .
C98 H11B 0.9700 .
C99 H11C 0.9600 .
C99 H11D 0.9600 .
C99 H11E 0.9600 .
C100 H13C 0.9600 .
C100 H13D 0.9600 .
C100 H13E 0.9600 .
C101 H10C 0.9600 .
C101 H10D 0.9600 .
C101 H10E 0.9600 .
O5 C2 1.294(9) 2_665
O6 C2 1.247(8) 2_665
O42 Zn6 2.176(8) 2_764
O15 C66 1.245(9) 4
O16 C66 1.276(9) 3_654
O22 Zn8 1.971(6) 2_765
O38 C10 1.504(9) 3_654
O40 C55 1.228(9) 2_765

loop_
_geom_torsion_atom_site_label_1
_geom_torsion_atom_site_label_2
_geom_torsion_atom_site_label_3
_geom_torsion_atom_site_label_4
_geom_torsion
_geom_torsion_site_symmetry_1
_geom_torsion_site_symmetry_4
O2W Zn1 Zn2 O43 -126(3) . .
O25 Zn1 Zn2 O43 45.3(17) . .
O27 Zn1 Zn2 O43 -136.0(17) . .
O23 Zn1 Zn2 O43 -44.5(17) . .
O29 Zn1 Zn2 O43 136.1(17) . .
O2W Zn1 Zn2 O30 102(3) . .
O25 Zn1 Zn2 O30 -86.7(2) . .
O27 Zn1 Zn2 O30 92.0(2) . .
O23 Zn1 Zn2 O30 -176.5(2) . .
O29 Zn1 Zn2 O30 4.1(2) . .
O2W Zn1 Zn2 O24 -77(3) . .
O25 Zn1 Zn2 O24 94.8(2) . .
O27 Zn1 Zn2 O24 -86.5(2) . .
O23 Zn1 Zn2 O24 5.0(2) . .
O29 Zn1 Zn2 O24 -174.4(2) . .
O2W Zn1 Zn2 O26 -168(3) . .
O25 Zn1 Zn2 O26 3.7(2) . .
O27 Zn1 Zn2 O26 -177.6(2) . .
O23 Zn1 Zn2 O26 -86.1(2) . .
O29 Zn1 Zn2 O26 94.5(2) . .
O2W Zn1 Zn2 O28 16(3) . .
O25 Zn1 Zn2 O28 -172.6(2) . .
O27 Zn1 Zn2 O28 6.1(2) . .
O23 Zn1 Zn2 O28 97.6(2) . .
O29 Zn1 Zn2 O28 -81.8(2) . .
O4 Zn3 Zn5 O45 -107(3) . .
O5W Zn3 Zn5 O45 71(7) . .
O2 Zn3 Zn5 O45 71(3) . .
O13 Zn3 Zn5 O45 -16(3) . .
O6 Zn3 Zn5 O45 164(3) . .
O4 Zn3 Zn5 O5 94.1(2) . .
O5W Zn3 Zn5 O5 -88(6) . .
O2 Zn3 Zn5 O5 -88.4(2) . .
O13 Zn3 Zn5 O5 -175.2(2) . .
O6 Zn3 Zn5 O5 5.1(2) . .
O4 Zn3 Zn5 O14 -88.3(2) . .
O5W Zn3 Zn5 O14 90(6) . .
O2 Zn3 Zn5 O14 89.2(2) . .
O13 Zn3 Zn5 O14 2.4(2) . .
O6 Zn3 Zn5 O14 -177.3(2) . .
O4 Zn3 Zn5 O3 4.4(2) . .
O5W Zn3 Zn5 O3 -178(100) . .
O2 Zn3 Zn5 O3 -178.1(2) . .
O13 Zn3 Zn5 O3 95.1(2) . .
O6 Zn3 Zn5 O3 -84.6(2) . .
O4 Zn3 Zn5 O1 -176.9(2) . .
O5W Zn3 Zn5 O1 1(6) . .
O2 Zn3 Zn5 O1 0.5(2) . .
O13 Zn3 Zn5 O1 -86.3(2) . .
O6 Zn3 Zn5 O1 94.0(2) . .
O2 C1 C4 C5 6.7(11) . .
O1 C1 C4 C5 -170.5(7) . .
O2 C1 C4 C9 -173.4(7) . .
O1 C1 C4 C9 9.4(10) . .
C9 C4 C5 C6 -0.5(11) . .
C1 C4 C5 C6 179.4(7) . .
C4 C5 C6 O38 -172.2(6) . .
C4 C5 C6 C7 -2.4(12) . .
C5 C6 C7 C8 7.4(12) . 2_664
O38 C6 C7 C8 176.4(6) . 2_664
O3 C3 C8 C7 -6.6(11) . 2_665
O4 C3 C8 C7 168.9(7) . 2_665
O3 C3 C8 C9 -177.1(7) . 2_665
O4 C3 C8 C9 -1.6(10) . 2_665
C5 C4 C9 C8 -1.7(10) . 2_664
C1 C4 C9 C8 178.4(7) . 2_664
O38 C10 C11 C58 -60.4(8) 3_645 3_645
O38 C10 C11 C12 178.1(6) 3_645 .
O38 C10 C11 C13 58.7(7) 3_645 2_765
C58 C11 C12 O36 -173.8(6) 3_645 .
C10 C11 C12 O36 -50.6(8) . .
C13 C11 C12 O36 67.3(8) 2_765 .
O37 C14 C15 C16 -175.5(7) . .
C19 C14 C15 C16 0.8(12) . .
C14 C15 C16 C17 -2.0(12) . .
C14 C15 C16 C30 -177.6(7) . .
C15 C16 C17 C18 2.1(11) . .
C30 C16 C17 C18 177.5(7) . .
C16 C17 C18 C19 -0.9(12) . .
C16 C17 C18 C20 177.8(7) . .
C17 C18 C19 C14 -0.4(12) . .
C20 C18 C19 C14 -179.2(7) . .
O37 C14 C19 C18 176.2(7) . .
C15 C14 C19 C18 0.4(12) . .
C19 C18 C20 O7 1.4(11) . .
C17 C18 C20 O7 -177.5(7) . .
C19 C18 C20 O8 -175.8(7) . .
C17 C18 C20 O8 5.4(11) . .
C26 C21 C22 C23 7.0(14) . .
O36 C21 C22 C23 -174.5(8) . .
C21 C22 C23 C24 -2.5(13) . .
C21 C22 C23 C27 173.8(8) . .
C22 C23 C24 C25 0.0(13) . .
C27 C23 C24 C25 -176.3(8) . .
C23 C24 C25 C26 -1.5(12) . .
C23 C24 C25 C28 -179.4(7) . .
C22 C21 C26 C25 -8.4(13) . .
O36 C21 C26 C25 173.3(8) . .
C24 C25 C26 C21 5.4(12) . .
C28 C25 C26 C21 -176.7(7) . .
C22 C23 C27 O22 -149.4(9) . .
C24 C23 C27 O22 26.8(13) . .
C22 C23 C27 O21 25.7(12) . .
C24 C23 C27 O21 -158.0(8) . .
C26 C25 C28 O23 3.1(11) . .
C24 C25 C28 O23 -179.0(7) . .
C26 C25 C28 O24 -179.5(7) . .
C24 C25 C28 O24 -1.6(11) . .
C17 C16 C30 O30 -170.5(7) . .
C15 C16 C30 O30 4.9(12) . .
C17 C16 C30 O29 14.6(11) . .
C15 C16 C30 O29 -170.0(7) . .
O26 C31 C32 C33 -179.8(7) . .
O25 C31 C32 C33 0.2(10) . .
O26 C31 C32 C37 0.3(11) . .
O25 C31 C32 C37 -179.6(6) . .
C37 C32 C33 C34 -0.4(11) . 2_765
C31 C32 C33 C34 179.7(7) . 2_765
O28 C29 C34 C35 177.0(7) . .
O27 C29 C34 C35 -2.7(11) . .
O28 C29 C34 C33 -4.9(11) . 2_764
O27 C29 C34 C33 175.4(7) . 2_764
C33 C34 C35 C36 -3.3(12) 2_764 .
C29 C34 C35 C36 174.8(7) . .
C34 C35 C36 C37 1.9(12) . 2_764
C34 C35 C36 O34 -179.9(6) . .
C33 C32 C37 C36 -1.1(11) . 2_765
C31 C32 C37 C36 178.8(7) . 2_765
O34 C38 C39 C75 -57.3(7) . .
O34 C38 C39 C41 62.3(7) . .
O34 C38 C39 C40 -178.6(5) . .
C75 C39 C40 O33 -173.2(6) . .
C38 C39 C40 O33 -51.2(7) . .
C41 C39 C40 O33 68.2(7) . .
C75 C39 C41 O32 -60.1(7) . .
C38 C39 C41 O32 178.7(6) . .
C40 C39 C41 O32 59.7(7) . .
C47 C42 C43 C44 5.4(12) . .
O32 C42 C43 C44 -175.0(7) . .
C42 C43 C44 C45 -0.4(11) . .
C42 C43 C44 C48 177.8(7) . .
C43 C44 C45 C46 -3.0(11) . .
C48 C44 C45 C46 178.7(7) . .
C44 C45 C46 C47 1.6(11) . .
C44 C45 C46 C49 176.9(7) . .
C45 C46 C47 C42 3.3(11) . .
C49 C46 C47 C42 -172.1(7) . .
C43 C42 C47 C46 -6.6(11) . .
O32 C42 C47 C46 173.7(7) . .
C45 C44 C48 O13 18.0(12) . .
C43 C44 C48 O13 -160.1(7) . .
C45 C44 C48 O14 -170.5(7) . .
C43 C44 C48 O14 11.4(11) . .
C47 C46 C49 O10 -27.8(11) . .
C45 C46 C49 O10 156.9(7) . .
C47 C46 C49 O9 158.5(7) . .
C45 C46 C49 O9 -16.9(11) . .
C57 C51 C52 C53 0.3(12) . .
C57 C51 C52 C50 -175.3(7) . .
O11 C50 C52 C51 4.6(12) . .
O12 C50 C52 C51 179.4(7) . .
O11 C50 C52 C53 -171.1(8) . .
O12 C50 C52 C53 3.7(12) . .
C51 C52 C53 C54 -5.7(12) . .
C50 C52 C53 C54 169.9(7) . .
C52 C53 C54 C56 4.6(12) . .
C52 C53 C54 C55 -174.7(7) . .
C53 C54 C55 O40 -43.2(12) . 2_764
C56 C54 C55 O40 137.5(9) . 2_764
C53 C54 C55 O39 140.3(8) . .
C56 C54 C55 O39 -39.0(11) . .
C53 C54 C56 C57 1.8(12) . .
C55 C54 C56 C57 -179.0(8) . .
C54 C56 C57 O31 -180.0(7) . .
C54 C56 C57 C51 -7.2(13) . .
C52 C51 C57 O31 178.3(7) . .
C52 C51 C57 C56 6.3(13) . .
O33 C59 C60 C61 176.4(7) . .
C64 C59 C60 C61 5.3(11) . .
C59 C60 C61 C62 -5.0(11) . .
C59 C60 C61 C2 -177.6(7) . .
O6 C2 C61 C62 -179.4(8) 2_664 .
O5 C2 C61 C62 -1.6(11) 2_664 .
O6 C2 C61 C60 -6.7(11) 2_664 .
O5 C2 C61 C60 171.1(7) 2_664 .
C60 C61 C62 C63 5.0(12) . .
C2 C61 C62 C63 177.5(7) . .
C61 C62 C63 C64 -5.0(12) . .
C61 C62 C63 C65 -180.0(8) . .
C65 C63 C64 C59 -179.7(8) . .
C62 C63 C64 C59 5.5(12) . .
C60 C59 C64 C63 -6.0(13) . .
O33 C59 C64 C63 -178.0(7) . .
C64 C63 C65 O19 -166.4(8) . .
C62 C63 C65 O19 8.2(13) . .
C64 C63 C65 O20 14.7(13) . .
C62 C63 C65 O20 -170.7(7) . .
C89 C69 C70 C72 -4.5(12) . .
C89 C69 C70 C71 -174.5(7) . 3_644
C69 C70 C72 C73 4.6(12) . .
C71 C70 C72 C73 174.7(7) 3_644 .
C70 C72 C73 C74 -1.2(11) . .
C70 C72 C73 O35 177.3(6) . .
O35 C73 C74 C89 179.5(7) . .
C72 C73 C74 C89 -2.3(11) . .
C38 C39 C75 O35 -63.6(7) . .
C41 C39 C75 O35 176.1(6) . .
C40 C39 C75 O35 57.0(7) . .
C70 C69 C89 C74 1.0(12) . .
C70 C69 C89 C66 -178.8(7) . .
C73 C74 C89 C69 2.4(11) . .
C73 C74 C89 C66 -177.8(7) . .
O15 C66 C89 C69 -172.6(7) 4_455 .
O16 C66 C89 C69 10.5(11) 3_645 .
O15 C66 C89 C74 7.6(11) 4_455 .
O16 C66 C89 C74 -169.3(7) 3_645 .
O45 C90 N1 C95 -154(2) . .
C91 C90 N1 C95 41(3) . .
O45 C90 N1 C92 -9(3) . .
C91 C90 N1 C92 -173.8(15) . .
C96 C95 N1 C90 49(4) . .
C96 C95 N1 C92 -100(3) . .
C93 C92 N1 C90 114(2) . .
C93 C92 N1 C95 -90.0(17) . .
O42 C77 N2 C83 -171(2) . .
C76 C77 N2 C83 24(5) . .
O42 C77 N2 C79 17(6) . .
C76 C77 N2 C79 -147(3) . .
C80 C83 N2 C77 40(4) . .
C80 C83 N2 C79 -148(3) . .
C78 C79 N2 C77 124(4) . .
C78 C79 N2 C83 -48(4) . .
O44 C82 N4 C84 0.1(16) . .
C81 C82 N4 C84 -173.6(9) . .
O44 C82 N4 C98 -167.5(10) . .
C81 C82 N4 C98 18.7(17) . .
C85 C84 N4 C82 -95.0(14) . .
C85 C84 N4 C98 74.2(13) . .
C99 C98 N4 C82 -104.5(15) . .
C99 C98 N4 C84 87.1(13) . .
O43 C87 N5 C86 178.8(13) . .
C88 C87 N5 C86 -12(2) . .
O43 C87 N5 C97 4(2) . .
C88 C87 N5 C97 173.6(12) . .
C100 C86 N5 C87 -68(2) . .
C100 C86 N5 C97 107.2(18) . .
C101 C97 N5 C87 77(2) . .
C101 C97 N5 C86 -98.8(17) . .
O2 C1 O1 Zn5 -7.1(11) . .
C4 C1 O1 Zn5 169.8(5) . .
O45 Zn5 O1 C1 -173.0(6) . .
O5 Zn5 O1 C1 80.4(6) . .
O14 Zn5 O1 C1 -75.8(6) . .
O3 Zn5 O1 C1 6.7(10) . .
Zn3 Zn5 O1 C1 2.7(6) . .
O1 C1 O2 Zn3 8.5(12) . .
C4 C1 O2 Zn3 -168.3(5) . .
O4 Zn3 O2 C1 1.8(10) . .
O5W Zn3 O2 C1 175.6(7) . .
O13 Zn3 O2 C1 76.7(7) . .
O6 Zn3 O2 C1 -84.6(7) . .
Zn5 Zn3 O2 C1 -4.4(6) . .
N1 C90 O45 Zn5 -114(2) . .
C91 C90 O45 Zn5 48(4) . .
O5 Zn5 O45 C90 -154.4(19) . .
O14 Zn5 O45 C90 28.7(19) . .
O3 Zn5 O45 C90 -63.5(19) . .
O1 Zn5 O45 C90 116.4(19) . .
Zn3 Zn5 O45 C90 47(4) . .
O4 C3 O3 Zn5 -3.9(12) . .
C8 C3 O3 Zn5 170.9(5) . .
O45 Zn5 O3 C3 173.6(6) . .
O5 Zn5 O3 C3 -79.7(6) . .
O14 Zn5 O3 C3 75.7(6) . .
O1 Zn5 O3 C3 -6.1(11) . .
Zn3 Zn5 O3 C3 -2.0(6) . .
O3 C3 O4 Zn3 11.3(12) . .
C8 C3 O4 Zn3 -163.6(5) . .
O5W Zn3 O4 C3 171.1(6) . .
O2 Zn3 O4 C3 -15.1(9) . .
O13 Zn3 O4 C3 -89.3(6) . .
O6 Zn3 O4 C3 72.1(6) . .
Zn5 Zn3 O4 C3 -9.0(6) . .
O45 Zn5 O5 C2 172.2(7) . 2_665
O14 Zn5 O5 C2 -15.2(11) . 2_665
O3 Zn5 O5 C2 70.7(7) . 2_665
O1 Zn5 O5 C2 -90.6(7) . 2_665
Zn3 Zn5 O5 C2 -9.6(7) . 2_665
N5 C87 O43 Zn2 -173.4(8) . .
C88 C87 O43 Zn2 17.5(17) . .
O30 Zn2 O43 C87 126.6(9) . .
O24 Zn2 O43 C87 -53.8(9) . .
O26 Zn2 O43 C87 35.9(9) . .
O28 Zn2 O43 C87 -146.4(9) . .
Zn1 Zn2 O43 C87 -5(2) . .
O4 Zn3 O6 C2 -82.9(6) . 2_665
O5W Zn3 O6 C2 174.1(6) . 2_665
O2 Zn3 O6 C2 73.1(6) . 2_665
O13 Zn3 O6 C2 -4.9(11) . 2_665
Zn5 Zn3 O6 C2 -4.0(6) . 2_665
O8 C20 O7 Zn4 -16.9(12) . .
C18 C20 O7 Zn4 166.1(5) . .
O17 Zn4 O7 C20 65.3(7) . .
O12 Zn4 O7 C20 -121.4(7) . .
O41 Zn4 O7 C20 -27.5(7) . .
O3W Zn4 O7 C20 149.4(7) . .
N4 C82 O44 Zn9 -174.7(7) . .
C81 C82 O44 Zn9 -0.6(17) . .
O4W Zn9 O44 C82 1.6(12) . .
O41 Zn9 O44 C82 174.5(11) . .
O11 Zn9 O44 C82 -93.7(11) . .
O9 Zn9 O44 C82 88.2(11) . .
O7 C20 O8 Zn6 26.2(12) . .
C18 C20 O8 Zn6 -156.7(5) . .
O18 Zn6 O8 C20 -78.7(7) . .
O10 Zn6 O8 C20 104.6(7) . .
O41 Zn6 O8 C20 14.7(7) . .
O42 Zn6 O8 C20 -163.8(7) 2_765 .
O10 C49 O9 Zn9 85.6(9) . .
C46 C49 O9 Zn9 -101.1(7) . .
O4W Zn9 O9 C49 161.2(6) . .
O41 Zn9 O9 C49 -55.1(6) . .
O44 Zn9 O9 C49 43.5(6) . .
O11 Zn9 O9 C49 -125.7(13) . .
O9 C49 O10 Zn6 -9.1(10) . .
C46 C49 O10 Zn6 177.6(6) . .
O18 Zn6 O10 C49 28.1(7) . .
O8 Zn6 O10 C49 -156.6(5) . .
O41 Zn6 O10 C49 -66.7(5) . .
O42 Zn6 O10 C49 113.8(5) 2_765 .
N2 C77 O42 Zn6 138(3) . 2_764
C76 C77 O42 Zn6 -54(3) . 2_764
O12 C50 O11 Zn9 -73.1(11) . .
C52 C50 O11 Zn9 101.3(8) . .
O4W Zn9 O11 C50 -175.8(7) . .
O41 Zn9 O11 C50 41.5(7) . .
O44 Zn9 O11 C50 -57.4(7) . .
O9 Zn9 O11 C50 111.8(14) . .
O11 C50 O12 Zn4 11.9(12) . .
C52 C50 O12 Zn4 -162.6(5) . .
O17 Zn4 O12 C50 -43.3(7) . .
O7 Zn4 O12 C50 143.8(6) . .
O41 Zn4 O12 C50 51.3(6) . .
O3W Zn4 O12 C50 -128.5(6) . .
O14 C48 O13 Zn3 0.7(12) . .
C44 C48 O13 Zn3 171.4(5) . .
O4 Zn3 O13 C48 76.2(7) . .
O5W Zn3 O13 C48 179.5(7) . .
O2 Zn3 O13 C48 -80.7(7) . .
O6 Zn3 O13 C48 -1.5(11) . .
Zn5 Zn3 O13 C48 -2.5(6) . .
O13 C48 O14 Zn5 3.3(12) . .
C44 C48 O14 Zn5 -168.1(5) . .
O45 Zn5 O14 C48 174.7(7) . .
O5 Zn5 O14 C48 1.8(11) . .
O3 Zn5 O14 C48 -83.5(7) . .
O1 Zn5 O14 C48 77.2(7) . .
Zn3 Zn5 O14 C48 -3.8(6) . .
O40 Zn7 O15 C66 -112.9(9) . 4
O21 Zn7 O15 C66 0.5(9) . 4
O1W Zn7 O15 C66 120.1(9) . 4
O20 Zn8 O16 C66 175.2(5) . 3_654
O22 Zn8 O16 C66 -80.9(6) 2_764 3_654
O39 Zn8 O16 C66 38.2(6) . 3_654
O18 C71 O17 Zn4 -7.1(14) . .
C70 C71 O17 Zn4 169.6(5) 3_655 .
O12 Zn4 O17 C71 130.1(8) . .
O7 Zn4 O17 C71 -56.9(8) . .
O41 Zn4 O17 C71 35.1(8) . .
O3W Zn4 O17 C71 -142.3(8) . .
O17 C71 O18 Zn6 4.8(14) . .
C70 C71 O18 Zn6 -171.9(5) 3_655 .
O8 Zn6 O18 C71 59.3(8) . .
O10 Zn6 O18 C71 -125.5(8) . .
O41 Zn6 O18 C71 -31.9(8) . .
O42 Zn6 O18 C71 146.5(8) 2_765 .
O19 C65 O20 Zn8 16.6(9) . .
C63 C65 O20 Zn8 -164.4(6) . .
O22 Zn8 O20 C65 179.1(5) 2_764 .
O39 Zn8 O20 C65 68.4(6) . .
O16 Zn8 O20 C65 -74.6(6) . .
O22 C27 O21 Zn7 20.2(14) . .
C23 C27 O21 Zn7 -154.9(6) . .
O40 Zn7 O21 C27 56.0(8) . .
O15 Zn7 O21 C27 -61.6(8) . .
O1W Zn7 O21 C27 -174.0(7) . .
O21 C27 O22 Zn8 -10.6(16) . 2_765
C23 C27 O22 Zn8 164.2(6) . 2_765
O24 C28 O23 Zn1 1.8(12) . .
C25 C28 O23 Zn1 178.8(5) . .
O2W Zn1 O23 C28 171.1(6) . .
O25 Zn1 O23 C28 -87.6(6) . .
O27 Zn1 O23 C28 73.4(6) . .
O29 Zn1 O23 C28 -4.1(9) . .
Zn2 Zn1 O23 C28 -5.3(6) . .
O23 C28 O24 Zn2 6.5(12) . .
C25 C28 O24 Zn2 -170.6(5) . .
O43 Zn2 O24 C28 168.5(6) . .
O30 Zn2 O24 C28 -13.1(12) . .
O26 Zn2 O24 C28 68.8(6) . .
O28 Zn2 O24 C28 -87.2(6) . .
Zn1 Zn2 O24 C28 -7.5(6) . .
O26 C31 O25 Zn1 4.9(11) . .
C32 C31 O25 Zn1 -175.2(4) . .
O2W Zn1 O25 C31 173.9(6) . .
O27 Zn1 O25 C31 -9.5(11) . .
O23 Zn1 O25 C31 74.4(6) . .
O29 Zn1 O25 C31 -78.7(6) . .
Zn2 Zn1 O25 C31 -5.6(6) . .
O25 C31 O26 Zn2 1.2(12) . .
C32 C31 O26 Zn2 -178.7(4) . .
O43 Zn2 O26 C31 179.6(6) . .
O30 Zn2 O26 C31 81.8(6) . .
O24 Zn2 O26 C31 -82.5(6) . .
O28 Zn2 O26 C31 5.0(9) . .
Zn1 Zn2 O26 C31 -3.9(6) . .
O28 C29 O27 Zn1 22.3(12) . .
C34 C29 O27 Zn1 -158.0(5) . .
O2W Zn1 O27 C29 165.0(7) . .
O25 Zn1 O27 C29 -11.7(11) . .
O23 Zn1 O27 C29 -95.5(7) . .
O29 Zn1 O27 C29 58.1(7) . .
Zn2 Zn1 O27 C29 -15.6(6) . .
O27 C29 O28 Zn2 -11.7(12) . .
C34 C29 O28 Zn2 168.6(5) . .
O43 Zn2 O28 C29 176.6(6) . .
O30 Zn2 O28 C29 -86.6(6) . .
O24 Zn2 O28 C29 78.2(6) . .
O26 Zn2 O28 C29 -8.9(9) . .
Zn1 Zn2 O28 C29 -0.1(6) . .
O30 C30 O29 Zn1 -0.4(13) . .
C16 C30 O29 Zn1 174.1(5) . .
O2W Zn1 O29 C30 180.0(7) . .
O25 Zn1 O29 C30 78.5(7) . .
O27 Zn1 O29 C30 -83.5(7) . .
O23 Zn1 O29 C30 -4.9(10) . .
Zn2 Zn1 O29 C30 -3.7(7) . .
O29 C30 O30 Zn2 6.6(11) . .
C16 C30 O30 Zn2 -167.4(5) . .
O43 Zn2 O30 C30 177.4(6) . .
O24 Zn2 O30 C30 -1.0(11) . .
O26 Zn2 O30 C30 -82.8(6) . .
O28 Zn2 O30 C30 73.8(6) . .
Zn1 Zn2 O30 C30 -6.6(6) . .
C56 C57 O31 C58 -154.8(7) . .
C51 C57 O31 C58 32.8(11) . .
C11 C58 O31 C57 164.3(6) 3_654 .
C43 C42 O32 C41 175.7(7) . .
C47 C42 O32 C41 -4.6(10) . .
C39 C41 O32 C42 -177.6(6) . .
C60 C59 O33 C40 18.3(11) . .
C64 C59 O33 C40 -170.0(7) . .
C39 C40 O33 C59 -178.7(6) . .
C37 C36 O34 C38 -17.9(10) 2_764 .
C35 C36 O34 C38 163.9(6) . .
C39 C38 O34 C36 -165.1(6) . .
C74 C73 O35 C75 -12.3(10) . .
C72 C73 O35 C75 169.3(6) . .
C39 C75 O35 C73 -179.2(6) . .
C22 C21 O36 C12 -172.1(7) . .
C26 C21 O36 C12 6.4(13) . .
C11 C12 O36 C21 -161.0(7) . .
C15 C14 O37 C13 -178.7(7) . .
C19 C14 O37 C13 5.3(11) . .
C11 C13 O37 C14 -178.2(6) 2_764 .
C5 C6 O38 C10 -176.4(6) . 3_654
C7 C6 O38 C10 13.6(10) . 3_654
O40 C55 O39 Zn8 29.0(14) 2_764 .
C54 C55 O39 Zn8 -154.8(6) . .
O20 Zn8 O39 C55 121.2(8) . .
O22 Zn8 O39 C55 20.9(9) 2_764 .
O16 Zn8 O39 C55 -93.9(8) . .
O21 Zn7 O40 C55 -95.9(8) . 2_765
O15 Zn7 O40 C55 20.3(9) . 2_765
O1W Zn7 O40 C55 137.5(8) . 2_765
O4W Zn9 O41 Zn6 50.9(5) . .
O44 Zn9 O41 Zn6 -118.8(3) . .
O11 Zn9 O41 Zn6 145.2(2) . .
O9 Zn9 O41 Zn6 -25.1(2) . .
O4W Zn9 O41 Zn4 -66.9(5) . .
O44 Zn9 O41 Zn4 123.4(3) . .
O11 Zn9 O41 Zn4 27.4(3) . .
O9 Zn9 O41 Zn4 -142.9(3) . .
O18 Zn6 O41 Zn9 -64.7(3) . .
O8 Zn6 O41 Zn9 -176.5(2) . .
O10 Zn6 O41 Zn9 74.6(3) . .
O42 Zn6 O41 Zn9 -120(8) 2_765 .
O18 Zn6 O41 Zn4 55.4(2) . .
O8 Zn6 O41 Zn4 -56.4(2) . .
O10 Zn6 O41 Zn4 -165.3(2) . .
O42 Zn6 O41 Zn4 0(8) 2_765 .
O17 Zn4 O41 Zn9 61.2(3) . .
O12 Zn4 O41 Zn9 -62.9(3) . .
O7 Zn4 O41 Zn9 178.9(3) . .
O3W Zn4 O41 Zn9 113(4) . .
O17 Zn4 O41 Zn6 -56.1(2) . .
O12 Zn4 O41 Zn6 179.8(2) . .
O7 Zn4 O41 Zn6 61.6(2) . .
O3W Zn4 O41 Zn6 -5(4) . .

loop_
_platon_squeeze_void_nr
_platon_squeeze_void_average_x
_platon_squeeze_void_average_y
_platon_squeeze_void_average_z
_platon_squeeze_void_volume
_platon_squeeze_void_count_electrons
1 -0.020 0.111 0.677 8656.7 1944.6
